data_2203051
loop_
_publ_author_name
'Savarimuthu Francis'
'Packianathan Thomas Muthiah'
'Ray J. Butcher'

_publ_section_title
;A supramolecular ladder in
 diaqua(\m-8-hydroxy-7-iodoquinoline-5-sulfonato-\k^4^<i>N,O,O</i>',<i>O</i>'')cadmium(II)
 dihydrate
;
_journal_issue 1
_journal_name_full 'Acta Crystallographica Section E'
_journal_page_first m62
_journal_page_last m64
_journal_paper_doi 10.1107/S1600536803027818
_journal_volume 60
_journal_year 2004
_chemical_formula_iupac '[Cd (C9 H4 I N O4 S) (H2 O)2], 2H2 O'
_chemical_formula_moiety 'C9 H8 Cd I N O6 S, 2H2 O'
_chemical_formula_structural '(Cd 2+), (C9 H4 N I O4 S 2-), 4(H2 O)'
_chemical_formula_sum 'C9 H12 Cd I N O8 S'
_chemical_formula_weight 533.57
_chemical_name_common 'Cadmium ferron tetrahydrate'
_chemical_name_systematic
;
Diaqua(\m-8-hydroxy-7-iodoquinoline-5-sulfonato)cadmium(II) dihydrate
;
_space_group_IT_number 2
_symmetry_cell_setting triclinic
_symmetry_space_group_name_Hall '-P 1'
_symmetry_space_group_name_H-M 'P -1'
_atom_sites_solution_hydrogens geom
_atom_sites_solution_primary direct
_atom_sites_solution_secondary difmap
_cell_angle_alpha 76.013(2)
_cell_angle_beta 74.869(2)
_cell_angle_gamma 85.318(2)
_cell_formula_units_Z 2
_cell_length_a 6.9220(8)
_cell_length_b 10.1310(12)
_cell_length_c 10.9630(13)
_cell_measurement_reflns_used 2610
_cell_measurement_temperature 93(2)
_cell_measurement_theta_max 28.33
_cell_measurement_theta_min 1.98
_cell_volume 720.00(15)
_computing_cell_refinement SMART
_computing_data_collection 'SMART (Bruker, 2001)'
_computing_data_reduction 'SAINT (Bruker, 2001)'
_computing_molecular_graphics 'PLATON (Spek, 1997)'
_computing_publication_material SHELXL97
_computing_structure_refinement 'SHELXL97 (Sheldrick, 1997)'
_computing_structure_solution 'SIR97 (Altomare et al., 1999)'
_diffrn_ambient_temperature 93(2)
_diffrn_measured_fraction_theta_full 0.989
_diffrn_measured_fraction_theta_max 0.941
_diffrn_measurement_device_type 'Bruker SMART CCD'
_diffrn_measurement_method \w
_diffrn_radiation_monochromator graphite
_diffrn_radiation_source 'fine-focus sealed tube'
_diffrn_radiation_type MoK\a
_diffrn_radiation_wavelength 0.71073
_diffrn_reflns_av_R_equivalents 0.0221
_diffrn_reflns_av_sigmaI/netI 0.0368
_diffrn_reflns_limit_h_max 9
_diffrn_reflns_limit_h_min -9
_diffrn_reflns_limit_k_max 13
_diffrn_reflns_limit_k_min -13
_diffrn_reflns_limit_l_max 14
_diffrn_reflns_limit_l_min -14
_diffrn_reflns_number 5418
_diffrn_reflns_reduction_process
;
 ?
;
_diffrn_reflns_theta_full 25.00
_diffrn_reflns_theta_max 28.33
_diffrn_reflns_theta_min 1.98
_diffrn_standards_number 0
_exptl_absorpt_coefficient_mu 3.842
_exptl_absorpt_correction_T_max 0.858
_exptl_absorpt_correction_T_min 0.714
_exptl_absorpt_correction_type multi-scan
_exptl_absorpt_process_details '(SADABS; Bruker, 2001)'
_exptl_crystal_colour Yellow
_exptl_crystal_density_diffrn 2.457
_exptl_crystal_density_method 'Not Measured'
_exptl_crystal_description Needle
_exptl_crystal_F_000 508
_exptl_crystal_size_max 0.24
_exptl_crystal_size_mid 0.04
_exptl_crystal_size_min 0.04
_refine_diff_density_max 5.210
_refine_diff_density_min -1.204
_refine_ls_extinction_method none
_refine_ls_goodness_of_fit_ref 1.043
_refine_ls_hydrogen_treatment constr
_refine_ls_matrix_type full
_refine_ls_number_parameters 190
_refine_ls_number_reflns 3385
_refine_ls_number_restraints 0
_refine_ls_restrained_S_all 1.043
_refine_ls_R_factor_all 0.0658
_refine_ls_R_factor_gt 0.0551
_refine_ls_shift/su_max 0.001
_refine_ls_shift/su_mean 0.000
_refine_ls_structure_factor_coef Fsqd
_refine_ls_weighting_details 'w = 1/[\s^2^(Fo^2^)+(0.122P)^2^]'
_refine_ls_weighting_scheme calc
_refine_ls_wR_factor_gt 0.1541
_refine_ls_wR_factor_ref 0.1611
_reflns_number_gt 2753
_reflns_number_total 3385
_reflns_threshold_expression I>2\s(I)
_cod_data_source_file ci6309.cif
_cod_data_source_block I
_cod_depositor_comments
;
The following automatic conversions were performed:
'_symmetry_cell_setting' value 'Triclinic' changed to 'triclinic'
according to '/home/saulius/struct/CIF-dictionaries/cif_core.dic'
dictionary named 'cif_core.dic' version 2.4.1 from 2010-06-29.

Automatic conversion script
Id: cif_fix_enum 1527 2010-12-29 10:47:43Z saulius 

The following automatic conversions were performed:

'_symmetry_cell_setting' value 'Triclinic' changed to 'triclinic'
according to /home/saulius/struct/CIF-dictionaries/cif_core.dic
dictionary named 'cif_core.dic' version 2.4.1 from 2010-06-29.

Automatic conversion script
Id: cif_fix_values 1715 2011-07-08 13:25:40Z adriana 
;
_cod_database_code 2203051
_cod_database_fobs_code 2203051

loop_
_symmetry_equiv_pos_as_xyz
x,y,z
-x,-y,-z

loop_
_atom_site_aniso_label
_atom_site_aniso_U_11
_atom_site_aniso_U_22
_atom_site_aniso_U_33
_atom_site_aniso_U_12
_atom_site_aniso_U_13
_atom_site_aniso_U_23
I 0.0266(3) 0.0100(3) 0.0130(3) 0.0044(2) -0.0062(2) -0.0054(2)
Cd 0.0090(3) 0.0075(3) 0.0086(3) 0.0002(2) -0.0017(2) -0.0014(2)
S 0.0081(7) 0.0094(8) 0.0081(8) 0.0008(6) -0.0019(6) -0.0026(6)
O1 0.019(2) 0.003(2) 0.003(2) 0.0005(18) -0.0027(18) -0.0007(17)
O1W 0.014(2) 0.010(3) 0.027(3) 0.000(2) -0.009(2) 0.001(2)
O2 0.005(2) 0.032(3) 0.009(2) 0.003(2) -0.0007(19) -0.002(2)
O2W 0.015(2) 0.022(3) 0.008(2) 0.002(2) 0.0004(19) -0.004(2)
O3 0.015(2) 0.009(2) 0.012(2) 0.0012(19) -0.004(2) -0.003(2)
O4 0.016(2) 0.007(2) 0.007(2) -0.0015(19) -0.0030(19) 0.0007(18)
N 0.009(3) 0.007(3) 0.012(3) -0.001(2) -0.001(2) -0.003(2)
C2 0.013(3) 0.011(3) 0.012(3) -0.002(3) -0.003(3) -0.002(3)
C3 0.013(3) 0.011(3) 0.018(4) -0.001(3) -0.001(3) -0.009(3)
C4 0.009(3) 0.010(3) 0.015(3) 0.001(2) -0.001(3) -0.003(3)
C5 0.011(3) 0.011(3) 0.012(3) -0.001(3) -0.004(3) -0.001(3)
C6 0.012(3) 0.008(3) 0.009(3) 0.000(2) -0.002(3) -0.002(3)
C7 0.008(3) 0.013(3) 0.015(3) 0.001(2) -0.001(3) -0.008(3)
C8 0.008(3) 0.008(3) 0.012(3) 0.002(2) -0.001(2) -0.006(3)
C9 0.005(3) 0.013(3) 0.007(3) 0.002(2) -0.002(2) -0.007(3)
C10 0.004(3) 0.011(3) 0.009(3) 0.000(2) -0.001(2) 0.000(3)
O3W 0.017(3) 0.018(3) 0.011(2) -0.002(2) -0.003(2) -0.004(2)
O4W 0.017(3) 0.020(3) 0.035(4) -0.001(2) -0.008(3) -0.007(3)

loop_
_atom_site_label
_atom_site_fract_x
_atom_site_fract_y
_atom_site_fract_z
_atom_site_U_iso_or_equiv
_atom_site_thermal_displace_type
_atom_site_refinement_flags
_atom_site_occupancy
_atom_site_type_symbol
I 0.92758(7) -0.38238(5) 0.81012(5) 0.0161(2) Uani . 1.000 I
Cd 0.80731(7) 0.16284(5) 0.64851(5) 0.0086(2) Uani . 1.000 Cd
S 0.7356(2) -0.23756(17) 1.29838(16) 0.0085(4) Uani . 1.000 S
O1 0.8505(7) -0.1543(5) 1.3457(4) 0.0084(12) Uani . 1.000 O
O1W 0.8520(8) 0.3871(5) 0.5834(6) 0.0172(16) Uani . 1.000 O
O2 0.5229(7) -0.2190(6) 1.3565(5) 0.0162(14) Uani . 1.000 O
O2W 0.8210(8) 0.1087(6) 0.4584(5) 0.0157(14) Uani . 1.000 O
O3 0.8024(7) -0.3789(5) 1.3201(5) 0.0119(12) Uani . 1.000 O
O4 0.8242(7) -0.0649(5) 0.7281(5) 0.0103(12) Uani . 1.000 O
N 0.7292(8) 0.1301(6) 0.8704(6) 0.0094(17) Uani . 1.000 N
C2 0.6802(10) 0.2264(7) 0.9379(7) 0.0120(17) Uani . 1.000 C
C3 0.6589(11) 0.1986(7) 1.0725(7) 0.0135(19) Uani . 1.000 C
C4 0.6898(10) 0.0691(7) 1.1378(7) 0.0118(17) Uani . 1.000 C
C5 0.7733(10) -0.1776(7) 1.1282(7) 0.0114(17) Uani . 1.000 C
C6 0.8231(10) -0.2719(7) 1.0529(7) 0.0098(17) Uani . 1.000 C
C7 0.8428(10) -0.2332(7) 0.9178(7) 0.0116(17) Uani . 1.000 C
C8 0.8107(9) -0.1009(7) 0.8534(7) 0.0091(17) Uani . 1.000 C
C9 0.7419(9) -0.0371(7) 1.0682(6) 0.0075(17) Uani . 1.000 C
C10 0.7584(9) -0.0008(7) 0.9332(7) 0.0085(17) Uani . 1.000 C
O3W 0.5619(8) -0.1682(5) 0.6086(5) 0.0152(16) Uani . 1.000 O
O4W 0.5338(8) 0.5382(6) 0.6706(6) 0.0235(19) Uani . 1.000 O
H1W 0.96100 0.39910 0.59360 0.0110 Uiso R 1.000 H
H2 0.65960 0.31520 0.89430 0.0140 Uiso R 1.000 H
H2W 0.82480 0.46390 0.54710 0.0110 Uiso R 1.000 H
H3 0.62380 0.26800 1.11690 0.0160 Uiso R 1.000 H
H3W 0.74270 0.14460 0.41630 0.0110 Uiso R 1.000 H
H4 0.67710 0.04970 1.22680 0.0140 Uiso R 1.000 H
H4W 0.92360 0.10890 0.40040 0.0110 Uiso R 1.000 H
H6 0.84410 -0.36250 1.09160 0.0110 Uiso R 1.000 H
H5W 0.64020 -0.21190 0.64990 0.0110 Uiso R 1.000 H
H6W 0.64430 -0.11820 0.55180 0.0110 Uiso R 1.000 H
H7W 0.42380 0.51990 0.66690 0.0110 Uiso R 1.000 H

loop_
_atom_type_symbol
_atom_type_description
_atom_type_scat_dispersion_real
_atom_type_scat_dispersion_imag
_atom_type_scat_source
S S 0.1246 0.1234 'International Tables Vol C Tables 4.2.6.8 and 6.1.1.4'
O O 0.0106 0.0060 'International Tables Vol C Tables 4.2.6.8 and 6.1.1.4'
N N 0.0061 0.0033 'International Tables Vol C Tables 4.2.6.8 and 6.1.1.4'
I I -0.4742 1.8119 'International Tables Vol C Tables 4.2.6.8 and 6.1.1.4'
Cd Cd -0.8075 1.2024 'International Tables Vol C Tables 4.2.6.8 and 6.1.1.4'
H H 0.0000 0.0000 'International Tables Vol C Tables 4.2.6.8 and 6.1.1.4'
C C 0.0033 0.0016 'International Tables Vol C Tables 4.2.6.8 and 6.1.1.4'

loop_
_geom_angle_atom_site_label_1
_geom_angle_atom_site_label_2
_geom_angle_atom_site_label_3
_geom_angle_site_symmetry_1
_geom_angle_site_symmetry_3
_geom_angle
_geom_angle_publ_flag
O1W Cd O2W . . 101.0(2) yes
O1W Cd O4 . . 167.6(2) yes
O1W Cd N . . 102.1(2) yes
O1 Cd O1W 2_757 . 84.15(19) yes
O1W Cd O2 . 2_657 84.4(2) yes
O2W Cd O4 . . 85.1(2) yes
O2W Cd N . . 155.6(2) yes
O1 Cd O2W 2_757 . 103.12(18) yes
O2 Cd O2W 2_657 . 82.8(2) yes
O4 Cd N . . 73.8(2) yes
O1 Cd O4 2_757 . 83.90(18) yes
O2 Cd O4 2_657 . 107.3(2) yes
O1 Cd N 2_757 . 87.05(18) yes
O2 Cd N 2_657 . 91.66(19) yes
O1 Cd O2 2_757 2_657 167.9(2) yes
Cd O1 S 2_757 . 132.1(3) no
Cd O2 S 2_657 . 154.5(3) no
Cd O4 C8 . . 114.2(4) no
Cd N C2 . . 126.5(5) no
Cd N C10 . . 113.6(5) no
O1 S O2 . . 108.6(3) no
O1 S O3 . . 112.0(3) no
O1 S C5 . . 109.0(3) no
O2 S O3 . . 113.5(3) no
O2 S C5 . . 107.0(3) no
O3 S C5 . . 106.5(3) no
Cd O1 S 2_757 . 132.1(3) no
Cd O2 S 2_657 . 154.5(3) no
Cd O4 C8 . . 114.2(4) no
Cd O1W H1W . . 105.38 no
Cd O1W H2W . . 153.48 no
H1W O1W H2W . . 100.46 no
Cd O2W H3W . . 119.47 no
Cd O2W H4W . . 124.21 no
H3W O2W H4W . . 100.53 no
H5W O3W H6W . . 97.90 no
Cd N C2 . . 126.5(5) no
Cd N C10 . . 113.6(5) no
C2 N C10 . . 119.5(6) no
N C2 C3 . . 122.3(7) no
C2 C3 C4 . . 119.5(7) no
C3 C4 C9 . . 119.6(6) no
C6 C5 C9 . . 119.6(6) no
S C5 C6 . . 117.7(6) no
S C5 C9 . . 122.6(5) no
C5 C6 C7 . . 120.9(7) no
C6 C7 C8 . . 122.9(7) no
I C7 C6 . . 118.3(5) no
I C7 C8 . . 118.8(5) no
O4 C8 C7 . . 123.2(7) no
O4 C8 C10 . . 120.7(6) no
C7 C8 C10 . . 116.1(6) no
C4 C9 C5 . . 124.0(6) no
C4 C9 C10 . . 117.3(6) no
C5 C9 C10 . . 118.6(6) no
N C10 C8 . . 116.6(6) no
N C10 C9 . . 121.7(7) no
C8 C10 C9 . . 121.7(6) no
N C2 H2 . . 118.88 no
C3 C2 H2 . . 118.77 no
C4 C3 H3 . . 120.21 no
C2 C3 H3 . . 120.27 no
C3 C4 H4 . . 120.24 no
C9 C4 H4 . . 120.20 no
C5 C6 H6 . . 119.57 no
C7 C6 H6 . . 119.51 no

loop_
_geom_bond_atom_site_label_1
_geom_bond_atom_site_label_2
_geom_bond_site_symmetry_2
_geom_bond_distance
_geom_bond_publ_flag
Cd O1W . 2.232(5) yes
Cd O2W . 2.257(5) yes
Cd O4 . 2.266(5) yes
Cd N . 2.296(6) yes
Cd O1 2_757 2.380(5) yes
Cd O2 2_657 2.321(5) yes
S O1 . 1.466(5) no
S O2 . 1.460(5) no
S O3 . 1.451(5) no
S C5 . 1.773(7) no
O4 C8 . 1.313(9) no
O1W H1W . 0.8137 no
O1W H2W . 0.8153 no
O2W H4W . 0.8201 no
O2W H3W . 0.8101 no
O3W H5W . 0.8287 no
O3W H6W . 0.8240 no
O4W H7W . 0.8115 no
N C10 . 1.364(10) no
N C2 . 1.334(10) no
C2 C3 . 1.404(10) no
C3 C4 . 1.364(10) no
C4 C9 . 1.435(10) no
C5 C9 . 1.441(10) no
C5 C6 . 1.375(10) no
C6 C7 . 1.410(10) no
C7 C8 . 1.386(10) no
C8 C10 . 1.459(10) no
C9 C10 . 1.412(9) no
C2 H2 . 0.9300 no
C3 H3 . 0.9307 no
C4 H4 . 0.9294 no
C6 H6 . 0.9305 no

loop_
_geom_contact_atom_site_label_1
_geom_contact_atom_site_label_2
_geom_contact_distance
_geom_contact_site_symmetry_2
_geom_contact_publ_flag
I O4 3.198(5) . no
I O4W 3.680(6) 1_545 no
I O2W 3.681(6) 2_756 no
I O3 3.304(5) 2_747 no
I H5W 3.1340 . no
I H4W 3.1934 2_756 no
I H6 3.0356 2_747 no
Cd O3W 4.044(5) . no
Cd O4W 4.139(6) . no
Cd C9 4.294(6) 2_657 no
Cd O2W 3.793(6) 2_756 no
Cd C4 4.159(7) 2_657 no
Cd H6W 3.6211 . no
Cd H4 3.8873 2_657 no
Cd H4W 3.2697 2_756 no
S O3W 3.520(5) 1_556 no
S H4 2.8493 . no
S H6W 3.1880 1_556 no
S H1W 2.8795 2_757 no
S H7W 3.0518 2_657 no
O1 O2W 3.168(8) 1_556 no
O1 O3W 3.027(7) 1_556 no
O1 C4 3.158(9) . no
O1W O1W 3.092(8) 2_766 no
O1W O3 2.845(8) 2_757 no
O1W O4W 2.677(8) . no
O2 O3W 3.013(7) 1_556 no
O2 C4 3.365(9) . no
O2W O4 2.837(8) 2_756 no
O2W I 3.681(6) 2_756 no
O2W O3W 2.910(8) 2_656 no
O2W O1 3.168(8) 1_554 no
O2W Cd 3.793(6) 2_756 no
O3 I 3.304(5) 2_747 no
O3 O4W 2.905(8) 2_657 no
O3 O1W 2.845(8) 2_757 no
O3W O4W 2.897(8) 1_545 no
O3W O2 3.013(7) 1_554 no
O3W O4 2.885(8) . no
O3W Cd 4.044(5) . no
O3W C4 3.211(9) 2_657 no
O3W O2W 2.910(8) 2_656 no
O3W O1 3.027(7) 1_554 no
O3W S 3.520(5) 1_554 no
O3W C3 3.379(9) 2_657 no
O4 O2W 2.837(8) 2_756 no
O4 O3W 2.885(8) . no
O4 I 3.198(5) . no
O4W O3W 2.897(8) 1_565 no
O4W Cd 4.139(6) . no
O4W I 3.680(6) 1_565 no
O4W O1W 2.677(8) . no
O4W O3 2.905(8) 2_657 no
O1 H6W 2.4304 1_556 no
O1 H4 2.5536 . no
O1W H2W 2.6771 2_766 no
O1W H1W 2.6921 2_766 no
O2 H6W 2.9103 1_556 no
O2 H4 2.8952 . no
O2W H6W 2.5487 . no
O3 H7W 2.1593 2_657 no
O3 H1W 2.0688 2_757 no
O3 H6 2.4115 . no
O3 H2W 2.6456 1_546 no
O3W H3W 2.1826 2_656 no
O3W H4 2.5688 2_657 no
O3W H3 2.9074 2_657 no
O4 H4W 2.0306 2_756 no
O4 H5W 2.4641 . no
O4 H6W 2.7292 . no
O4W H2W 2.2975 . no
O4W H5W 2.6350 1_565 no
N C9 3.320(9) 2_657 no
C2 C6 3.455(10) 2_657 no
C2 C5 3.498(10) 2_657 no
C2 C7 3.555(10) 2_657 no
C2 C6 3.536(10) 2_757 no
C3 C7 3.438(11) 2_657 no
C3 C8 3.311(10) 2_657 no
C3 C7 3.527(11) 2_757 no
C3 O3W 3.379(9) 2_657 no
C3 C6 3.559(11) 2_757 no
C4 Cd 4.159(7) 2_657 no
C4 O3W 3.211(9) 2_657 no
C4 O2 3.365(9) . no
C4 O1 3.158(9) . no
C4 C8 3.431(10) 2_657 no
C4 C8 3.527(10) 2_757 no
C4 C10 3.547(10) 2_657 no
C5 C2 3.498(10) 2_657 no
C6 C2 3.455(10) 2_657 no
C6 C2 3.536(10) 2_757 no
C6 C3 3.559(11) 2_757 no
C7 C3 3.438(11) 2_657 no
C7 C3 3.527(11) 2_757 no
C7 C2 3.555(10) 2_657 no
C8 C4 3.431(10) 2_657 no
C8 C4 3.527(10) 2_757 no
C8 C3 3.311(10) 2_657 no
C9 C10 3.507(9) 2_757 no
C9 Cd 4.294(6) 2_657 no
C9 C10 3.457(9) 2_657 no
C9 N 3.320(9) 2_657 no
C9 C9 3.560(9) 2_757 no
C10 C4 3.547(10) 2_657 no
C10 C9 3.507(9) 2_757 no
C10 C9 3.457(9) 2_657 no
C10 C10 3.494(9) 2_657 no
C8 H4W 2.9231 2_756 no
H1W H2W 2.1474 2_766 no
H1W H1W 2.5013 2_766 no
H1W S 2.8795 2_757 no
H1W O3 2.0688 2_757 no
H1W O1W 2.6921 2_766 no
H2W O4W 2.2975 . no
H2W O1W 2.6771 2_766 no
H2W O3 2.6456 1_564 no
H2W H1W 2.1474 2_766 no
H2W H2W 2.4700 2_766 no
H3 O3W 2.9074 2_657 no
H3W O3W 2.1826 2_656 no
H4 O1 2.5536 . no
H4 O2 2.8952 . no
H4 S 2.8493 . no
H4 O3W 2.5688 2_657 no
H4 Cd 3.8873 2_657 no
H4W Cd 3.2697 2_756 no
H4W O4 2.0306 2_756 no
H4W I 3.1934 2_756 no
H4W C8 2.9231 2_756 no
H5W I 3.1340 . no
H5W O4W 2.6350 1_545 no
H5W O4 2.4641 . no
H6 O3 2.4115 . no
H6 I 3.0356 2_747 no
H6W Cd 3.6211 . no
H6W S 3.1880 1_554 no
H6W O1 2.4304 1_554 no
H6W O2 2.9103 1_554 no
H6W O2W 2.5487 . no
H6W O4 2.7292 . no
H7W S 3.0518 2_657 no
H7W O3 2.1593 2_657 no

loop_
_geom_hbond_atom_site_label_D
_geom_hbond_atom_site_label_H
_geom_hbond_atom_site_label_A
_geom_hbond_site_symmetry_A
_geom_hbond_distance_DH
_geom_hbond_distance_HA
_geom_hbond_distance_DA
_geom_hbond_angle_DHA
_geom_hbond_publ_flag
O1W H1W O3 2_757 0.81 2.07 2.845(8) 160 yes
O1W H2W O4W . 0.82 2.30 2.677(8) 109 yes
O2W H3W O3W 2_656 0.81 2.18 2.910(8) 150 yes
O2W H4W O4 2_756 0.82 2.03 2.837(8) 168 yes
O3W H5W O4 . 0.83 2.46 2.885(8) 113 yes
O3W H6W O1 1_554 0.82 2.43 3.027(7) 130 yes
O3W H6W O2W . 0.82 2.55 3.293(8) 151 yes
O4W H7W O3 2_657 0.81 2.16 2.905(8) 153 yes
C4 H4 O1 . 0.93 2.55 3.158(9) 123 no
C4 H4 O3W 2_657 0.93 2.57 3.211(9) 127 no
C6 H6 O3 . 0.93 2.41 2.837(9) 108 no

loop_
_geom_torsion_atom_site_label_1
_geom_torsion_atom_site_label_2
_geom_torsion_atom_site_label_3
_geom_torsion_atom_site_label_4
_geom_torsion_site_symmetry_1
_geom_torsion_site_symmetry_3
_geom_torsion_site_symmetry_4
_geom_torsion
_geom_torsion_publ_flag
O2W Cd O4 C8 . . . -176.5(5) no
N Cd O4 C8 . . . -8.9(4) no
O1 Cd O4 C8 2_757 . . 79.7(4) no
O2 Cd O4 C8 2_657 . . -95.6(5) no
O1W Cd N C2 . . . 13.3(6) no
O1W Cd N C10 . . . -159.6(5) no
O2W Cd N C2 . . . -147.5(6) no
O2W Cd N C10 . . . 39.6(8) no
O4 Cd N C2 . . . -178.8(6) no
O4 Cd N C10 . . . 8.3(4) no
O1 Cd N C2 2_757 . . 96.7(6) no
O1 Cd N C10 2_757 . . -76.2(5) no
O2 Cd N C2 2_657 . . -71.3(6) no
O2 Cd N C10 2_657 . . 115.8(5) no
O1W Cd O1 S . 2_757 2_757 42.9(4) no
O2W Cd O1 S . 2_757 2_757 142.9(4) no
O4 Cd O1 S . 2_757 2_757 -133.6(4) no
N Cd O1 S . 2_757 2_757 -59.6(4) no
O1W Cd O2 S . 2_657 2_657 -106.5(9) no
O2W Cd O2 S . 2_657 2_657 151.6(9) no
O4 Cd O2 S . 2_657 2_657 69.1(9) no
N Cd O2 S . 2_657 2_657 -4.5(9) no
N Cd O1W H1W . . . 75.94 no
N Cd O1W H2W . . . -117.40 no
O1 Cd O1W H1W 2_757 . . -9.76 no
O1 Cd O1W H2W 2_757 . . 156.90 no
O2 Cd O1W H1W 2_657 . . 166.44 no
O2 Cd O1W H2W 2_657 . . -26.91 no
O1W Cd O2W H3W . . . -58.22 no
O1W Cd O2W H4W . . . 71.43 no
O4 Cd O2W H3W . . . 132.74 no
O4 Cd O2W H4W . . . -97.61 no
N Cd O2W H3W . . . 102.65 no
N Cd O2W H4W . . . -127.70 no
O1 Cd O2W H3W 2_757 . . -144.70 no
O2W Cd O1W H1W . . . -112.03 no
O2W Cd O1W H2W . . . 54.63 no
O2 Cd O2W H4W 2_657 . . 154.24 no
O2 Cd O2W H3W 2_657 . . 24.59 no
O1 Cd O2W H4W 2_757 . . -15.05 no
C5 S O1 Cd . . 2_757 -82.6(4) no
O3 S O1 Cd . . 2_757 35.0(4) no
C5 S O2 Cd . . 2_657 5.9(10) no
O1 S O2 Cd . . 2_657 123.5(8) no
O3 S O2 Cd . . 2_657 -111.3(9) no
O2 S C5 C6 . . . -111.7(6) no
O2 S C5 C9 . . . 64.4(7) no
O3 S C5 C6 . . . 9.9(7) no
O3 S C5 C9 . . . -174.0(6) no
O2 S O1 Cd . . 2_757 161.1(3) no
O1 S C5 C6 . . . 130.9(6) no
O1 S C5 C9 . . . -53.0(7) no
Cd O4 C8 C7 . . . -171.6(5) no
Cd O4 C8 C10 . . . 8.9(8) no
Cd N C10 C8 . . . -6.8(7) no
Cd N C10 C9 . . . 172.2(5) no
C10 N C2 C3 . . . 0.6(11) no
C2 N C10 C9 . . . -1.2(10) no
C2 N C10 C8 . . . 179.7(6) no
Cd N C2 C3 . . . -171.9(5) no
Cd N C2 H2 . . . 7.97 no
C10 N C2 H2 . . . -179.51 no
N C2 C3 C4 . . . 0.3(11) no
C2 C3 C4 C9 . . . -0.5(11) no
C3 C4 C9 C5 . . . -178.6(7) no
C3 C4 C9 C10 . . . -0.1(10) no
C9 C5 C6 C7 . . . -0.4(11) no
S C5 C9 C4 . . . 4.0(10) no
S C5 C9 C10 . . . -174.5(5) no
S C5 C6 C7 . . . 175.9(6) no
C6 C5 C9 C4 . . . -179.9(7) no
C6 C5 C9 C10 . . . 1.6(10) no
C5 C6 C7 C8 . . . -1.1(11) no
C5 C6 C7 I . . . 178.2(5) no
C6 C7 C8 O4 . . . -178.3(7) no
C6 C7 C8 C10 . . . 1.2(10) no
I C7 C8 C10 . . . -178.0(5) no
I C7 C8 O4 . . . 2.4(9) no
O4 C8 C10 N . . . -1.3(9) no
C7 C8 C10 N . . . 179.1(6) no
C7 C8 C10 C9 . . . 0.1(10) no
O4 C8 C10 C9 . . . 179.7(6) no
C5 C9 C10 N . . . 179.5(6) no
C5 C9 C10 C8 . . . -1.5(10) no
C4 C9 C10 N . . . 1.0(10) no
C4 C9 C10 C8 . . . 180.0(6) no
